data_7132310
loop_
_publ_author_name
'Wang, Hai-Ping'
'Eichh&#xf6;fer, Andreas'
'Gu, Zhi-Gang'
'Gruber, Nathalie'
'Stadler, Adrian-Mihail'

_publ_section_title
;
 Anion-encapsulating, discrete prism and extended frusta, from
 trimetallated triangular macrocycles and linkers.
;
_journal_name_full 'Chemical communications (Cambridge, England)'
_journal_paper_doi 10.1039/d3cc00137g
_journal_year 2023
_chemical_formula_moiety 'C120 H126 N48 Pb6, 12(C F3 O3 S), 3(C2 H3 N)'
_chemical_formula_sum 'C138 H135 F36 N51 O36 Pb6 S12'
_chemical_formula_weight 5395.82
_space_group_crystal_system hexagonal
_space_group_IT_number 176
_space_group_name_Hall '-P 6c'
_space_group_name_H-M_alt 'P 63/m'
_atom_sites_solution_hydrogens geom
_atom_sites_solution_primary iterative
_audit_creation_date 2023-07-28
_audit_creation_method
;
Olex2 1.5
(compiled 2023.03.06 svn.rbb2c1857 for OlexSys, GUI svn.r6748)
;
_audit_update_record
;
2023-07-28 deposited with the CCDC.	2023-11-07 downloaded from the CCDC.
;
_cell_angle_alpha 90
_cell_angle_beta 90
_cell_angle_gamma 120
_cell_formula_units_Z 2
_cell_length_a 21.0549(6)
_cell_length_b 21.0549(6)
_cell_length_c 31.7103(14)
_cell_measurement_reflns_used 40636
_cell_measurement_temperature 150
_cell_measurement_theta_max 63.98
_cell_measurement_theta_min 2.43
_cell_volume 12174.1(7)
_computing_cell_refinement
;
X-Area Recipe 1.33.0.0 (STOE, 2015)
;
_computing_data_collection
;
X-Area Pilatus3_SV 1.31.144.0 (STOE, 2018)
;
_computing_data_reduction
;
X-Area Integrate 1.73.0.0 (STOE, 2018)
X-Area LANA 1.72.3.0 (STOE, 2018)
;
_computing_molecular_graphics 'Olex2 1.5 (Dolomanov et al., 2009)'
_computing_publication_material 'Olex2 1.5 (Dolomanov et al., 2009)'
_computing_structure_refinement 'SHELXL 2014/3 (Sheldrick, 2015)'
_computing_structure_solution 'olex2.solve 1.5 (Bourhis et al., 2015)'
_diffrn_ambient_temperature 150.00
_diffrn_detector_area_resol_mean 13.33
_diffrn_detector_type Dectris
_diffrn_measured_fraction_theta_full 0.970
_diffrn_measured_fraction_theta_max 0.952
_diffrn_measurement_device 'Eulerian 4-circle diffractometer'
_diffrn_measurement_device_type 'STOE STADIVARI'
_diffrn_measurement_method 'rotation method, \w scans'
_diffrn_radiation_monochromator 'Graded multilayer mirror'
_diffrn_radiation_type GaK\a
_diffrn_radiation_wavelength 1.34143
_diffrn_reflns_av_R_equivalents 0.0964
_diffrn_reflns_av_unetI/netI 0.0665
_diffrn_reflns_Laue_measured_fraction_full 0.970
_diffrn_reflns_Laue_measured_fraction_max 0.952
_diffrn_reflns_limit_h_max 28
_diffrn_reflns_limit_h_min -23
_diffrn_reflns_limit_k_max 19
_diffrn_reflns_limit_k_min -28
_diffrn_reflns_limit_l_max 39
_diffrn_reflns_limit_l_min -26
_diffrn_reflns_number 51469
_diffrn_reflns_point_group_measured_fraction_full 0.970
_diffrn_reflns_point_group_measured_fraction_max 0.952
_diffrn_reflns_theta_full 53.597
_diffrn_reflns_theta_max 64.052
_diffrn_reflns_theta_min 2.108
_exptl_absorpt_coefficient_mu 6.457
_exptl_absorpt_correction_T_max 1.0
_exptl_absorpt_correction_T_min 1.0
_exptl_absorpt_correction_type multi-scan
_exptl_absorpt_process_details
;
STOE LANA, absorption correction by scaling of reflection intensities.
J. Koziskova, F. Hahn, J. Richter, J. Kozisek, "Comparison of different
absorption corrections on the model structure of tetrakis(\m~2~-acetato)-
diaqua-di-copper(II)", Acta Chimica Slovaca, vol. 9, no. 2, 2016, pp. 136 - 140.
;
_exptl_crystal_colour yellow
_exptl_crystal_colour_primary yellow
_exptl_crystal_density_diffrn 1.472
_exptl_crystal_density_method 'not measured'
_exptl_crystal_description block
_exptl_crystal_F_000 5232
_exptl_crystal_size_max 0.15
_exptl_crystal_size_mid 0.123
_exptl_crystal_size_min 0.1
_refine_diff_density_max 2.250
_refine_diff_density_min -1.675
_refine_diff_density_rms 0.170
_refine_ls_extinction_method none
_refine_ls_goodness_of_fit_ref 0.945
_refine_ls_hydrogen_treatment constr
_refine_ls_matrix_type full
_refine_ls_number_parameters 404
_refine_ls_number_reflns 9933
_refine_ls_number_restraints 13
_refine_ls_restrained_S_all 0.957
_refine_ls_R_factor_all 0.1104
_refine_ls_R_factor_gt 0.0696
_refine_ls_shift/su_max 0.002
_refine_ls_shift/su_mean 0.000
_refine_ls_structure_factor_coef Fsqd
_refine_ls_weighting_details 'w=1/[\s^2^(Fo^2^)+(0.1361P)^2^] where P=(Fo^2^+2Fc^2^)/3'
_refine_ls_weighting_scheme calc
_refine_ls_wR_factor_gt 0.1968
_refine_ls_wR_factor_ref 0.2213
_reflns_Friedel_coverage 0.000
_reflns_number_gt 5261
_reflns_number_total 9933
_reflns_threshold_expression 'I > 2\s(I)'
_cod_data_source_file d3cc00137g2.cif
_cod_data_source_block 1-p63m
_cod_original_cell_volume 12174.1(9)
_cod_database_code 7132310
_shelxl_version_number 2014-3
_shelx_space_group_comment
;
The symmetry employed for this shelxl refinement is uniquely defined
by the following loop, which should always be used as a source of
symmetry information in preference to the above space-group names.
They are only intended as comments.
;
_shelx_estimated_absorpt_t_max 0.564
_shelx_estimated_absorpt_t_min 0.444
_olex2_refinement_description
;
1. Fixed Uiso
 At 1.2 times of:
  All C(H) groups
 At 1.5 times of:
  All C(H,H,H) groups
2. Restrained distances
 C24-F6 = C24-F7
 1.33 with sigma of 0.02
 C22-S2
 1.85 with sigma of 0.02
 C24-S4
 1.85 with sigma of 0.02
 C22-F2
 1.33 with sigma of 0.02
 S3-C23
 1.82 with sigma of 0.02
 C23-F3 = C23-F4 = C23-F5
 1.33 with sigma of 0.02
 C22-O2
 2.578 with sigma of 0.04
 S3-O3 \\sim S3-O4 \\sim S3-O5
 with sigma of 0.04
3. Uiso/Uaniso restraints and constraints
Uanis(F6) = Uanis(F7)
Uanis(F3) = Uanis(F4) = Uanis(F5)
Uanis(O3) = Uanis(O4) = Uanis(O5)
4. Others
 Fixed Sof: F2(0.5) O2(0.5) C22(0.16666) N9(0.5) C25(0.5) H25A(0.5) H25B(0.5)
 H25C(0.5) C26(0.5)
5.a Aromatic/amide H refined with riding coordinates:
 C2(H2), C3(H3), C4(H4), C8(H8), C10(H10), C16(H16), C17(H17), C19(H19),
 C20(H20)
5.b Idealised Me refined as rotating group:
 C12(H12A,H12B,H12C), C13(H13A,H13B,H13C), C14(H14A,H14B,H14C), C15(H15A,H15B,
 H15C), C25(H25A,H25B,H25C)
;
_smtbx_masks_void_probe_radius 1.2
_smtbx_masks_void_truncation_radius 1.2
_olex2_submission_special_instructions 'No special instructions were received'

loop_
_space_group_symop_operation_xyz
'x, y, z'
'-y, x-y, z'
'-x+y, -x, z'
'-x, -y, z+1/2'
'y, -x+y, z+1/2'
'x-y, x, z+1/2'
'-x, -y, -z'
'y, -x+y, -z'
'x-y, x, -z'
'x, y, -z-1/2'
'-y, x-y, -z-1/2'
'-x+y, -x, -z-1/2'

loop_
_atom_site_label
_atom_site_type_symbol
_atom_site_fract_x
_atom_site_fract_y
_atom_site_fract_z
_atom_site_U_iso_or_equiv
_atom_site_adp_type
_atom_site_occupancy
_atom_site_site_symmetry_order
_atom_site_calc_flag
_atom_site_refinement_flags_posn
_atom_site_refinement_flags_adp
_atom_site_refinement_flags_occupancy
_atom_site_disorder_assembly
_atom_site_disorder_group
Pb1 Pb 0.54780(2) 0.82967(2) 0.56142(2) 0.06366(16) Uani 1 1 d . . . . .
S3 S 0.5829(3) 0.8706(2) 0.45238(11) 0.156(2) Uani 1 1 d D . . . .
F3 F 0.4491(10) 0.8163(9) 0.4146(4) 0.247(4) Uani 1 1 d D . . . .
F4 F 0.4954(10) 0.7522(9) 0.4130(5) 0.247(4) Uani 1 1 d D . . . .
F5 F 0.4438(10) 0.7554(9) 0.4711(5) 0.247(4) Uani 1 1 d D . . . .
O3 O 0.6023(8) 0.8306(6) 0.4802(3) 0.161(3) Uani 1 1 d D . . . .
O4 O 0.6136(8) 0.8961(6) 0.4162(3) 0.161(3) Uani 1 1 d D . . . .
O5 O 0.5595(8) 0.9168(6) 0.4749(3) 0.161(3) Uani 1 1 d D . . . .
N1 N 0.6808(5) 0.9349(5) 0.5608(2) 0.081(2) Uani 1 1 d . . . . .
N2 N 0.6537(4) 0.8013(4) 0.5793(3) 0.072(2) Uani 1 1 d . . . . .
N3 N 0.6377(3) 0.7327(4) 0.5956(2) 0.0641(17) Uani 1 1 d . . . . .
N4 N 0.5252(4) 0.6879(4) 0.5600(2) 0.0656(18) Uani 1 1 d . . . . .
N5 N 0.4366(4) 0.5612(4) 0.5604(2) 0.0685(19) Uani 1 1 d . . . . .
N6 N 0.4614(4) 0.4782(4) 0.5917(3) 0.0680(18) Uani 1 1 d . . . . .
N7 N 0.3911(4) 0.4246(4) 0.5790(2) 0.0654(17) Uani 1 1 d . . . . .
N8 N 0.5681(4) 0.8384(3) 0.6389(2) 0.0590(17) Uani 1 1 d . . . . .
C1 C 0.6925(6) 1.0019(5) 0.5526(3) 0.081(3) Uani 1 1 d . . . . .
C2 C 0.7641(7) 1.0605(6) 0.5428(4) 0.101(4) Uani 1 1 d . . . . .
H2 H 0.7724 1.1086 0.5380 0.122 Uiso 1 1 calc R U . . .
C3 C 0.8206(7) 1.0463(6) 0.5405(5) 0.128(6) Uani 1 1 d . . . . .
H3 H 0.8687 1.0844 0.5338 0.154 Uiso 1 1 calc R U . . .
C4 C 0.8071(6) 0.9744(8) 0.5482(5) 0.125(5) Uani 1 1 d . . . . .
H4 H 0.8456 0.9634 0.5457 0.151 Uiso 1 1 calc R U . . .
C5 C 0.7372(6) 0.9202(6) 0.5594(3) 0.090(4) Uani 1 1 d . . . . .
C6 C 0.7202(6) 0.8463(6) 0.5700(4) 0.087(3) Uani 1 1 d . . . . .
C7 C 0.5685(4) 0.6750(4) 0.5846(3) 0.062(2) Uani 1 1 d . . . . .
C8 C 0.5487(5) 0.6059(5) 0.5993(3) 0.077(3) Uani 1 1 d . . . . .
H8 H 0.5784 0.5976 0.6186 0.092 Uiso 1 1 calc R U . . .
C9 C 0.4804(4) 0.5471(5) 0.5836(3) 0.064(2) Uani 1 1 d . . . . .
C10 C 0.4613(5) 0.6308(5) 0.5501(3) 0.070(2) Uani 1 1 d . . . . .
H10 H 0.4292 0.6406 0.5338 0.084 Uiso 1 1 calc R U . . .
C11 C 0.3853(7) 0.3694(6) 0.5603(3) 0.083(3) Uani 1 1 d . . . . .
C12 C 0.4503(7) 0.3623(8) 0.5459(4) 0.112(4) Uani 1 1 d . . . . .
H12A H 0.4617 0.3360 0.5674 0.168 Uiso 1 1 calc R U . . .
H12B H 0.4930 0.4112 0.5417 0.168 Uiso 1 1 calc R U . . .
H12C H 0.4382 0.3350 0.5193 0.168 Uiso 1 1 calc R U . . .
C13 C 0.7816(6) 0.8297(7) 0.5713(5) 0.117(5) Uani 1 1 d . . . . .
H13A H 0.8084 0.8443 0.5445 0.176 Uiso 1 1 calc R U . . .
H13B H 0.7616 0.7770 0.5757 0.176 Uiso 1 1 calc R U . . .
H13C H 0.8151 0.8570 0.5944 0.176 Uiso 1 1 calc R U . . .
C14 C 0.6755(5) 0.7308(5) 0.6327(4) 0.078(3) Uani 1 1 d . . . . .
H14A H 0.7101 0.7144 0.6252 0.117 Uiso 1 1 calc R U . . .
H14B H 0.6399 0.6967 0.6532 0.117 Uiso 1 1 calc R U . . .
H14C H 0.7022 0.7800 0.6451 0.117 Uiso 1 1 calc R U . . .
C15 C 0.4941(6) 0.4585(5) 0.6251(4) 0.091(3) Uani 1 1 d . . . . .
H15A H 0.4618 0.4070 0.6326 0.137 Uiso 1 1 calc R U . . .
H15B H 0.5012 0.4895 0.6497 0.137 Uiso 1 1 calc R U . . .
H15C H 0.5416 0.4657 0.6157 0.137 Uiso 1 1 calc R U . . .
C16 C 0.6098(5) 0.9000(5) 0.6597(4) 0.085(3) Uani 1 1 d . . . . .
H16 H 0.6367 0.9442 0.6442 0.103 Uiso 1 1 calc R U . . .
C17 C 0.6157(5) 0.9026(5) 0.7036(3) 0.069(2) Uani 1 1 d . . . . .
H17 H 0.6438 0.9482 0.7176 0.083 Uiso 1 1 calc R U . . .
C18 C 0.5810(4) 0.8395(4) 0.7259(3) 0.0524(17) Uani 1 1 d . . . . .
C19 C 0.5419(5) 0.7739(5) 0.7041(3) 0.068(2) Uani 1 1 d . . . . .
H19 H 0.5185 0.7284 0.7186 0.082 Uiso 1 1 calc R U . . .
C20 C 0.5379(5) 0.7767(5) 0.6615(3) 0.066(2) Uani 1 1 d . . . . .
H20 H 0.5117 0.7315 0.6468 0.079 Uiso 1 1 calc R U . . .
C23 C 0.4895(10) 0.7982(11) 0.4383(7) 0.230(13) Uiso 1 1 d D . . . .
S1 S 0.3333 0.6667 0.60821(11) 0.0656(9) Uani 1 3 d S T P . .
F1 F 0.2657(3) 0.6253(3) 0.68118(16) 0.0775(13) Uani 1 1 d . . . . .
O1 O 0.4066(3) 0.7210(3) 0.59749(18) 0.0763(16) Uani 1 1 d . . . . .
C21 C 0.3333 0.6667 0.6656(5) 0.064(3) Uani 1 3 d S T P . .
S2 S 1.0000 1.0000 0.5000 0.0556(12) Uani 1 6 d DS T P . .
F2 F 0.9523(5) 0.9330(5) 0.5664(3) 0.074(3) Uani 0.5 1 d D . P A 1
O2 O 0.9429(5) 0.9257(4) 0.5142(4) 0.056(3) Uani 0.5 1 d D . P B 2
C22 C 1.0000 1.0000 0.5589(5) 0.065(7) Uani 0.5 3 d DS T P A .
S4 S 0.0169(2) 0.4156(3) 0.7500 0.1082(14) Uani 1 2 d DS T P . .
F6 F 0.1065(8) 0.5354(8) 0.7139(5) 0.278(7) Uani 1 1 d D . . . .
F7 F 0.0237(11) 0.5417(11) 0.7500 0.278(7) Uani 1 2 d DS T P . .
O6 O 0.0709(8) 0.3965(9) 0.7500 0.178(8) Uani 1 2 d S T P . .
O7 O -0.0268(7) 0.3963(7) 0.7108(4) 0.184(5) Uani 1 1 d . . . . .
C24 C 0.0698(12) 0.5164(9) 0.7500 0.172(10) Uiso 1 2 d DS . P . .
N9 N 0.3665(9) 0.2703(10) 0.6498(6) 0.091(5) Uiso 0.5 1 d . . P . .
C25 C 0.4034(15) 0.1814(14) 0.6845(9) 0.115(8) Uiso 0.5 1 d . . P . .
H25A H 0.4459 0.1848 0.6698 0.172 Uiso 0.5 1 calc R U P . .
H25B H 0.3625 0.1308 0.6831 0.172 Uiso 0.5 1 calc R U P . .
H25C H 0.4161 0.1958 0.7140 0.172 Uiso 0.5 1 calc R U P . .
C26 C 0.3818(13) 0.2305(13) 0.6642(9) 0.100(7) Uiso 0.5 1 d . . P . .

loop_
_atom_site_aniso_label
_atom_site_aniso_U_11
_atom_site_aniso_U_22
_atom_site_aniso_U_33
_atom_site_aniso_U_23
_atom_site_aniso_U_13
_atom_site_aniso_U_12
Pb1 0.0733(2) 0.0677(2) 0.0489(2) 0.01383(14) 0.02575(15) 0.03441(17)
S3 0.335(7) 0.122(3) 0.0573(19) 0.0294(18) 0.050(3) 0.149(4)
F3 0.348(11) 0.281(9) 0.208(9) -0.065(8) -0.105(9) 0.229(9)
F4 0.348(11) 0.281(9) 0.208(9) -0.065(8) -0.105(9) 0.229(9)
F5 0.348(11) 0.281(9) 0.208(9) -0.065(8) -0.105(9) 0.229(9)
O3 0.285(8) 0.154(5) 0.106(5) 0.017(4) 0.047(5) 0.157(6)
O4 0.285(8) 0.154(5) 0.106(5) 0.017(4) 0.047(5) 0.157(6)
O5 0.285(8) 0.154(5) 0.106(5) 0.017(4) 0.047(5) 0.157(6)
N1 0.086(5) 0.074(5) 0.071(6) 0.023(4) 0.043(4) 0.031(4)
N2 0.066(4) 0.069(4) 0.077(5) 0.015(4) 0.033(4) 0.031(4)
N3 0.057(4) 0.063(4) 0.067(5) 0.010(3) 0.009(3) 0.027(3)
N4 0.062(4) 0.074(4) 0.058(5) 0.016(3) 0.011(3) 0.032(4)
N5 0.068(4) 0.082(5) 0.057(5) 0.009(4) 0.014(3) 0.039(4)
N6 0.056(4) 0.063(4) 0.077(5) -0.004(4) 0.003(4) 0.024(3)
N7 0.067(4) 0.073(4) 0.065(5) -0.013(4) 0.002(3) 0.041(4)
N8 0.063(4) 0.056(4) 0.046(4) 0.007(3) 0.018(3) 0.021(3)
C1 0.095(7) 0.071(6) 0.076(7) 0.025(5) 0.046(5) 0.040(5)
C2 0.107(8) 0.070(6) 0.120(10) 0.033(6) 0.063(8) 0.039(6)
C3 0.122(10) 0.076(7) 0.172(14) 0.034(8) 0.108(10) 0.038(7)
C4 0.081(7) 0.119(10) 0.167(13) 0.047(9) 0.087(8) 0.043(7)
C5 0.079(6) 0.085(6) 0.111(9) 0.036(6) 0.067(6) 0.044(5)
C6 0.082(6) 0.080(6) 0.106(8) 0.027(5) 0.051(6) 0.045(5)
C7 0.062(5) 0.068(5) 0.057(5) 0.014(4) 0.022(4) 0.033(4)
C8 0.072(5) 0.085(6) 0.074(7) 0.020(5) 0.018(5) 0.039(5)
C9 0.059(5) 0.070(5) 0.054(5) 0.009(4) 0.014(4) 0.025(4)
C10 0.077(6) 0.090(7) 0.047(5) 0.006(4) 0.012(4) 0.044(5)
C11 0.112(8) 0.100(7) 0.065(6) -0.015(5) 0.007(5) 0.075(7)
C12 0.109(9) 0.137(10) 0.127(10) -0.027(9) 0.014(8) 0.089(8)
C13 0.084(7) 0.107(9) 0.175(14) 0.031(8) 0.074(8) 0.058(7)
C14 0.064(5) 0.068(5) 0.096(8) 0.000(5) 0.009(5) 0.028(4)
C15 0.084(6) 0.064(5) 0.114(9) 0.010(6) -0.016(6) 0.029(5)
C16 0.079(6) 0.059(5) 0.091(8) 0.006(5) 0.001(5) 0.014(5)
C17 0.073(5) 0.057(5) 0.063(6) 0.007(4) -0.003(4) 0.021(4)
C18 0.042(3) 0.054(4) 0.060(5) -0.001(3) 0.002(3) 0.022(3)
C19 0.078(5) 0.060(5) 0.050(5) 0.004(4) 0.004(4) 0.023(4)
C20 0.082(5) 0.071(5) 0.038(5) -0.002(4) 0.012(4) 0.033(4)
S1 0.0788(14) 0.0788(14) 0.0391(18) 0.000 0.000 0.0394(7)
F1 0.076(3) 0.089(3) 0.062(3) -0.003(2) 0.013(2) 0.037(3)
O1 0.081(4) 0.085(4) 0.051(4) 0.015(3) 0.017(3) 0.032(3)
C21 0.074(6) 0.074(6) 0.044(8) 0.000 0.000 0.037(3)
S2 0.0276(10) 0.0276(10) 0.111(4) 0.000 0.000 0.0138(5)
F2 0.053(5) 0.056(5) 0.105(8) 0.017(5) 0.021(5) 0.021(4)
O2 0.039(5) 0.019(4) 0.096(8) -0.006(4) -0.005(5) 0.004(3)
C22 0.055(9) 0.055(9) 0.08(2) 0.000 0.000 0.028(4)
S4 0.095(3) 0.123(3) 0.122(4) 0.000 0.000 0.066(3)
F6 0.278(12) 0.252(11) 0.381(17) 0.182(12) 0.209(13) 0.191(10)
F7 0.278(12) 0.252(11) 0.381(17) 0.182(12) 0.209(13) 0.191(10)
O6 0.118(10) 0.151(12) 0.31(2) 0.000 0.000 0.101(10)
O7 0.165(10) 0.191(11) 0.166(11) -0.036(9) -0.079(9) 0.067(9)

loop_
_atom_type_symbol
_atom_type_description
_atom_type_scat_dispersion_real
_atom_type_scat_dispersion_imag
_atom_type_scat_source
C C 0.0137 0.0067 'International Tables Vol C Tables 4.2.6.8 and 6.1.1.4'
H H 0.0000 0.0000 'International Tables Vol C Tables 4.2.6.8 and 6.1.1.4'
F F 0.0583 0.0400 'International Tables Vol C Tables 4.2.6.8 and 6.1.1.4'
N N 0.0241 0.0134 'International Tables Vol C Tables 4.2.6.8 and 6.1.1.4'
O O 0.0389 0.0241 'International Tables Vol C Tables 4.2.6.8 and 6.1.1.4'
Pb Pb -4.4950 6.8412 'International Tables Vol C Tables 4.2.6.8 and 6.1.1.4'
S S 0.2925 0.4295 'International Tables Vol C Tables 4.2.6.8 and 6.1.1.4'

loop_
_geom_angle_atom_site_label_1
_geom_angle_atom_site_label_2
_geom_angle_atom_site_label_3
_geom_angle
_geom_angle_site_symmetry_1
_geom_angle_site_symmetry_3
_geom_angle_publ_flag
N1 Pb1 N2 61.0(2) . . ?
N1 Pb1 N4 117.1(2) . . ?
N1 Pb1 N7 61.2(2) . 2_665 ?
N2 Pb1 N4 58.1(2) . . ?
N2 Pb1 N7 116.2(2) . 2_665 ?
N7 Pb1 N4 168.7(2) 2_665 . ?
N8 Pb1 N1 82.5(2) . . ?
N8 Pb1 N2 70.8(2) . . ?
N8 Pb1 N4 91.5(2) . . ?
N8 Pb1 N7 77.2(2) . 2_665 ?
O3 S3 O5 112.5(6) . . ?
O3 S3 C23 99.5(9) . . ?
O4 S3 O3 124.5(8) . . ?
O4 S3 O5 114.7(6) . . ?
O4 S3 C23 103.5(10) . . ?
O5 S3 C23 95.3(9) . . ?
C1 N1 Pb1 117.4(7) . . ?
C1 N1 C5 120.8(8) . . ?
C5 N1 Pb1 120.1(7) . . ?
N3 N2 Pb1 120.9(5) . . ?
C6 N2 Pb1 121.3(7) . . ?
C6 N2 N3 117.4(8) . . ?
N2 N3 C14 118.7(7) . . ?
C7 N3 N2 114.3(7) . . ?
C7 N3 C14 122.2(7) . . ?
C7 N4 Pb1 116.3(6) . . ?
C10 N4 Pb1 122.1(6) . . ?
C10 N4 C7 116.6(8) . . ?
C9 N5 C10 116.9(8) . . ?
N7 N6 C15 116.6(7) . . ?
C9 N6 N7 116.5(7) . . ?
C9 N6 C15 122.4(8) . . ?
N6 N7 Pb1 123.9(5) . 3_565 ?
C11 N7 Pb1 113.7(7) . 3_565 ?
C11 N7 N6 117.2(8) . . ?
C16 N8 Pb1 124.9(6) . . ?
C16 N8 C20 116.4(8) . . ?
C20 N8 Pb1 118.7(5) . . ?
N1 C1 C2 120.9(10) . . ?
N1 C1 C11 117.4(8) . 2_665 ?
C2 C1 C11 121.0(9) . 2_665 ?
C1 C2 H2 120.5 . . ?
C3 C2 C1 118.9(10) . . ?
C3 C2 H2 120.5 . . ?
C2 C3 H3 120.2 . . ?
C2 C3 C4 119.6(10) . . ?
C4 C3 H3 120.2 . . ?
C3 C4 H4 120.4 . . ?
C5 C4 C3 119.2(11) . . ?
C5 C4 H4 120.4 . . ?
N1 C5 C4 120.5(10) . . ?
N1 C5 C6 117.3(8) . . ?
C4 C5 C6 122.2(10) . . ?
N2 C6 C5 116.3(9) . . ?
N2 C6 C13 125.1(9) . . ?
C5 C6 C13 118.5(9) . . ?
N4 C7 N3 119.6(7) . . ?
N4 C7 C8 122.5(8) . . ?
C8 C7 N3 117.9(8) . . ?
C7 C8 H8 122.1 . . ?
C7 C8 C9 115.8(9) . . ?
C9 C8 H8 122.1 . . ?
N5 C9 N6 119.5(8) . . ?
N5 C9 C8 120.6(8) . . ?
N6 C9 C8 119.9(8) . . ?
N4 C10 N5 127.2(9) . . ?
N4 C10 H10 116.4 . . ?
N5 C10 H10 116.4 . . ?
N7 C11 C1 116.8(9) . 3_565 ?
N7 C11 C12 123.9(11) . . ?
C1 C11 C12 119.3(9) 3_565 . ?
C11 C12 H12A 109.5 . . ?
C11 C12 H12B 109.5 . . ?
C11 C12 H12C 109.5 . . ?
H12A C12 H12B 109.5 . . ?
H12A C12 H12C 109.5 . . ?
H12B C12 H12C 109.5 . . ?
C6 C13 H13A 109.5 . . ?
C6 C13 H13B 109.5 . . ?
C6 C13 H13C 109.5 . . ?
H13A C13 H13B 109.5 . . ?
H13A C13 H13C 109.5 . . ?
H13B C13 H13C 109.5 . . ?
N3 C14 H14A 109.5 . . ?
N3 C14 H14B 109.5 . . ?
N3 C14 H14C 109.5 . . ?
H14A C14 H14B 109.5 . . ?
H14A C14 H14C 109.5 . . ?
H14B C14 H14C 109.5 . . ?
N6 C15 H15A 109.5 . . ?
N6 C15 H15B 109.5 . . ?
N6 C15 H15C 109.5 . . ?
H15A C15 H15B 109.5 . . ?
H15A C15 H15C 109.5 . . ?
H15B C15 H15C 109.5 . . ?
N8 C16 H16 118.7 . . ?
N8 C16 C17 122.6(9) . . ?
C17 C16 H16 118.7 . . ?
C16 C17 H17 120.3 . . ?
C18 C17 C16 119.3(8) . . ?
C18 C17 H17 120.3 . . ?
C17 C18 C18 121.6(5) . 10_557 ?
C17 C18 C19 118.4(8) . . ?
C19 C18 C18 119.9(5) . 10_557 ?
C18 C19 H19 120.9 . . ?
C20 C19 C18 118.2(8) . . ?
C20 C19 H19 120.9 . . ?
N8 C20 C19 124.6(8) . . ?
N8 C20 H20 117.7 . . ?
C19 C20 H20 117.7 . . ?
F3 C23 S3 118.1(16) . . ?
F3 C23 F5 106.0(16) . . ?
F4 C23 S3 107.6(14) . . ?
F4 C23 F3 100.3(16) . . ?
F4 C23 F5 105.5(18) . . ?
F5 C23 S3 117.3(14) . . ?
O1 S1 O1 114.5(2) 2_665 3_565 ?
O1 S1 O1 114.5(2) . 3_565 ?
O1 S1 O1 114.5(2) 2_665 . ?
O1 S1 C21 103.8(3) 2_665 . ?
O1 S1 C21 103.8(3) . . ?
O1 S1 C21 103.8(3) 3_565 . ?
F1 C21 S1 111.6(6) 3_565 . ?
F1 C21 S1 111.6(6) 2_665 . ?
F1 C21 S1 111.6(6) . . ?
F1 C21 F1 107.2(7) 3_565 2_665 ?
F1 C21 F1 107.2(7) 3_565 . ?
F1 C21 F1 107.2(7) . 2_665 ?
O2 S2 O2 180.0(2) 8_566 2_765 ?
O2 S2 O2 111.2(4) 8_566 9_656 ?
O2 S2 O2 180.0(9) 7_776 . ?
O2 S2 O2 111.2(4) 8_566 7_776 ?
O2 S2 O2 68.8(4) 8_566 3_675 ?
O2 S2 O2 68.8(4) 8_566 . ?
O2 S2 O2 68.8(4) 7_776 3_675 ?
O2 S2 O2 68.8(4) 2_765 9_656 ?
O2 S2 O2 180.0(9) 9_656 3_675 ?
O2 S2 O2 68.8(4) 9_656 . ?
O2 S2 O2 111.2(4) 2_765 3_675 ?
O2 S2 O2 68.8(4) 2_765 7_776 ?
O2 S2 O2 111.2(4) 3_675 . ?
O2 S2 O2 111.2(4) 7_776 9_656 ?
O2 S2 O2 111.2(4) 2_765 . ?
O2 S2 C22 107.7(4) 8_566 . ?
O2 S2 C22 107.7(4) 3_675 7_776 ?
O2 S2 C22 107.7(4) 2_765 7_776 ?
O2 S2 C22 72.3(4) 9_656 7_776 ?
O2 S2 C22 72.3(4) 7_776 7_776 ?
O2 S2 C22 72.3(4) 8_566 7_776 ?
O2 S2 C22 107.7(4) 9_656 . ?
O2 S2 C22 72.3(4) 2_765 . ?
O2 S2 C22 72.3(4) 3_675 . ?
O2 S2 C22 107.7(4) . 7_776 ?
O2 S2 C22 107.7(4) 7_776 . ?
O2 S2 C22 72.3(4) . . ?
C22 S2 C22 180.0 . 7_776 ?
S2 O2 O2 55.6(2) . 8_566 ?
S2 O2 O2 55.6(2) . 9_656 ?
O2 O2 O2 93.8(9) 8_566 9_656 ?
F2 C22 S2 100.7(9) . . ?
F2 C22 S2 100.7(9) 2_765 . ?
F2 C22 S2 100.7(9) 3_675 . ?
F2 C22 F2 116.6(5) 2_765 . ?
F2 C22 F2 116.6(5) 2_765 3_675 ?
F2 C22 F2 116.6(5) . 3_675 ?
O6 S4 O7 114.2(7) . . ?
O6 S4 O7 114.2(7) . 10_557 ?
O6 S4 C24 102.9(10) . . ?
O7 S4 O7 114.7(12) . 10_557 ?
O7 S4 C24 104.6(7) . . ?
O7 S4 C24 104.6(7) 10_557 . ?
F6 C24 S4 105.9(11) . . ?
F6 C24 S4 105.9(11) 10_557 . ?
F6 C24 F6 119(3) 10_557 . ?
F7 C24 S4 108.8(16) . . ?
F7 C24 F6 108.2(12) . 10_557 ?
F7 C24 F6 108.2(12) . . ?
H25A C25 H25B 109.5 . . ?
H25A C25 H25C 109.5 . . ?
H25B C25 H25C 109.5 . . ?
C26 C25 H25A 109.5 . . ?
C26 C25 H25B 109.5 . . ?
C26 C25 H25C 109.5 . . ?
N9 C26 C25 177(3) . . ?

loop_
_geom_bond_atom_site_label_1
_geom_bond_atom_site_label_2
_geom_bond_distance
_geom_bond_site_symmetry_2
_geom_bond_publ_flag
Pb1 N1 2.559(8) . ?
Pb1 N2 2.643(8) . ?
Pb1 N4 2.779(8) . ?
Pb1 N7 2.698(7) 2_665 ?
Pb1 N8 2.484(7) . ?
S3 O3 1.415(11) . ?
S3 O4 1.294(11) . ?
S3 O5 1.476(9) . ?
S3 C23 1.843(17) . ?
F3 C23 1.326(17) . ?
F4 C23 1.311(17) . ?
F5 C23 1.397(16) . ?
N1 C1 1.332(13) . ?
N1 C5 1.368(13) . ?
N2 N3 1.406(10) . ?
N2 C6 1.272(12) . ?
N3 C7 1.396(11) . ?
N3 C14 1.431(13) . ?
N4 C7 1.328(11) . ?
N4 C10 1.318(12) . ?
N5 C9 1.324(11) . ?
N5 C10 1.327(12) . ?
N6 N7 1.399(10) . ?
N6 C9 1.324(11) . ?
N6 C15 1.431(13) . ?
N7 Pb1 2.698(7) 3_565 ?
N7 C11 1.256(12) . ?
N8 C16 1.323(12) . ?
N8 C20 1.335(10) . ?
C1 C2 1.424(14) . ?
C1 C11 1.492(16) 2_665 ?
C2 H2 0.9500 . ?
C2 C3 1.367(17) . ?
C3 H3 0.9500 . ?
C3 C4 1.414(18) . ?
C4 H4 0.9500 . ?
C4 C5 1.384(14) . ?
C5 C6 1.451(14) . ?
C6 C13 1.500(15) . ?
C7 C8 1.379(12) . ?
C8 H8 0.9500 . ?
C8 C9 1.439(13) . ?
C10 H10 0.9500 . ?
C11 C1 1.492(16) 3_565 ?
C11 C12 1.520(14) . ?
C12 H12A 0.9800 . ?
C12 H12B 0.9800 . ?
C12 H12C 0.9800 . ?
C13 H13A 0.9800 . ?
C13 H13B 0.9800 . ?
C13 H13C 0.9800 . ?
C14 H14A 0.9800 . ?
C14 H14B 0.9800 . ?
C14 H14C 0.9800 . ?
C15 H15A 0.9800 . ?
C15 H15B 0.9800 . ?
C15 H15C 0.9800 . ?
C16 H16 0.9500 . ?
C16 C17 1.396(14) . ?
C17 H17 0.9500 . ?
C17 C18 1.352(11) . ?
C18 C18 1.527(16) 10_557 ?
C18 C19 1.388(11) . ?
C19 H19 0.9500 . ?
C19 C20 1.355(12) . ?
C20 H20 0.9500 . ?
S1 O1 1.428(6) 2_665 ?
S1 O1 1.428(6) 3_565 ?
S1 O1 1.428(6) . ?
S1 C21 1.821(15) . ?
F1 C21 1.338(7) . ?
C21 F1 1.338(7) 2_665 ?
C21 F1 1.338(7) 3_565 ?
S2 O2 1.489(8) 7_776 ?
S2 O2 1.489(8) 8_566 ?
S2 O2 1.489(8) 9_656 ?
S2 O2 1.489(8) . ?
S2 O2 1.489(8) 3_675 ?
S2 O2 1.489(8) 2_765 ?
S2 C22 1.869(16) . ?
S2 C22 1.869(16) 7_776 ?
F2 C22 1.280(9) . ?
O2 O2 1.682(15) 8_566 ?
O2 O2 1.682(15) 9_656 ?
C22 F2 1.280(9) 2_765 ?
C22 F2 1.280(9) 3_675 ?
S4 O6 1.383(12) . ?
S4 O7 1.478(11) . ?
S4 O7 1.478(11) 10_557 ?
S4 C24 1.839(17) . ?
F6 C24 1.327(12) . ?
F7 C24 1.319(17) . ?
C24 F6 1.327(12) 10_557 ?
N9 C26 1.13(3) . ?
C25 H25A 0.9800 . ?
C25 H25B 0.9800 . ?
C25 H25C 0.9800 . ?
C25 C26 1.47(3) . ?

loop_
_geom_torsion_atom_site_label_1
_geom_torsion_atom_site_label_2
_geom_torsion_atom_site_label_3
_geom_torsion_atom_site_label_4
_geom_torsion
_geom_torsion_site_symmetry_1
_geom_torsion_site_symmetry_2
_geom_torsion_site_symmetry_3
_geom_torsion_site_symmetry_4
_geom_torsion_publ_flag
Pb1 N1 C1 C2 -166.6(9) . . . . ?
Pb1 N1 C1 C11 22.5(12) . . . 2_665 ?
Pb1 N1 C5 C4 163.2(10) . . . . ?
Pb1 N1 C5 C6 -16.8(13) . . . . ?
Pb1 N2 N3 C7 26.5(9) . . . . ?
Pb1 N2 N3 C14 -129.6(7) . . . . ?
Pb1 N2 C6 C5 15.1(14) . . . . ?
Pb1 N2 C6 C13 -167.8(10) . . . . ?
Pb1 N4 C7 N3 -25.8(9) . . . . ?
Pb1 N4 C7 C8 155.7(7) . . . . ?
Pb1 N4 C10 N5 -157.5(7) . . . . ?
Pb1 N7 C11 C1 -33.2(12) 3_565 . . 3_565 ?
Pb1 N7 C11 C12 147.6(10) 3_565 . . . ?
Pb1 N8 C16 C17 175.8(7) . . . . ?
Pb1 N8 C20 C19 -176.8(7) . . . . ?
O3 S3 C23 F3 174.4(16) . . . . ?
O3 S3 C23 F4 -73.2(16) . . . . ?
O3 S3 C23 F5 45.5(16) . . . . ?
O4 S3 C23 F3 -56.5(18) . . . . ?
O4 S3 C23 F4 55.9(17) . . . . ?
O4 S3 C23 F5 174.6(14) . . . . ?
O5 S3 C23 F3 60.5(18) . . . . ?
O5 S3 C23 F4 172.9(15) . . . . ?
O5 S3 C23 F5 -68.4(16) . . . . ?
N1 C1 C2 C3 2(2) . . . . ?
N1 C5 C6 N2 0.9(16) . . . . ?
N1 C5 C6 C13 -176.4(11) . . . . ?
N2 N3 C7 N4 1.2(11) . . . . ?
N2 N3 C7 C8 179.8(8) . . . . ?
N3 N2 C6 C5 -170.9(9) . . . . ?
N3 N2 C6 C13 6.1(18) . . . . ?
N3 C7 C8 C9 -173.8(8) . . . . ?
N4 C7 C8 C9 4.7(13) . . . . ?
N6 N7 C11 C1 171.1(9) . . . 3_565 ?
N6 N7 C11 C12 -8.0(16) . . . . ?
N7 N6 C9 N5 -7.5(12) . . . . ?
N7 N6 C9 C8 173.8(8) . . . . ?
N8 C16 C17 C18 3.7(16) . . . . ?
C1 N1 C5 C4 -1.7(17) . . . . ?
C1 N1 C5 C6 178.2(10) . . . . ?
C1 C2 C3 C4 -1(2) . . . . ?
C2 C3 C4 C5 -2(3) . . . . ?
C3 C4 C5 N1 3(2) . . . . ?
C3 C4 C5 C6 -176.5(14) . . . . ?
C4 C5 C6 N2 -179.1(13) . . . . ?
C4 C5 C6 C13 3.6(19) . . . . ?
C5 N1 C1 C2 -1.2(16) . . . . ?
C5 N1 C1 C11 -172.2(10) . . . 2_665 ?
C6 N2 N3 C7 -147.5(10) . . . . ?
C6 N2 N3 C14 56.5(12) . . . . ?
C7 N4 C10 N5 -3.4(13) . . . . ?
C7 C8 C9 N5 -7.2(13) . . . . ?
C7 C8 C9 N6 171.5(8) . . . . ?
C9 N5 C10 N4 1.0(13) . . . . ?
C9 N6 N7 Pb1 -18.7(10) . . . 3_565 ?
C9 N6 N7 C11 134.2(9) . . . . ?
C10 N4 C7 N3 178.6(7) . . . . ?
C10 N4 C7 C8 0.2(12) . . . . ?
C10 N5 C9 N6 -174.2(8) . . . . ?
C10 N5 C9 C8 4.5(12) . . . . ?
C11 C1 C2 C3 173.0(13) 2_665 . . . ?
C14 N3 C7 N4 156.3(8) . . . . ?
C14 N3 C7 C8 -25.1(12) . . . . ?
C15 N6 N7 Pb1 137.9(7) . . . 3_565 ?
C15 N6 N7 C11 -69.2(12) . . . . ?
C15 N6 C9 N5 -162.6(9) . . . . ?
C15 N6 C9 C8 18.7(13) . . . . ?
C16 N8 C20 C19 6.0(13) . . . . ?
C16 C17 C18 C18 -175.5(7) . . . 10_557 ?
C16 C17 C18 C19 1.4(13) . . . . ?
C17 C18 C19 C20 -2.6(12) . . . . ?
C18 C18 C19 C20 174.4(6) 10_557 . . . ?
C18 C19 C20 N8 -1.1(14) . . . . ?
C20 N8 C16 C17 -7.2(14) . . . . ?
O1 S1 C21 F1 51.9(4) 3_565 . . 2_665 ?
O1 S1 C21 F1 171.9(4) 3_565 . . 3_565 ?
O1 S1 C21 F1 -68.1(4) . . . 2_665 ?
O1 S1 C21 F1 -68.1(4) 2_665 . . 3_565 ?
O1 S1 C21 F1 171.9(4) 2_665 . . 2_665 ?
O1 S1 C21 F1 51.9(4) . . . 3_565 ?
O1 S1 C21 F1 51.8(4) 2_665 . . . ?
O1 S1 C21 F1 171.8(4) . . . . ?
O1 S1 C21 F1 -68.2(4) 3_565 . . . ?
O2 S2 O2 O2 -124.5(11) 9_656 . . 8_566 ?
O2 S2 O2 O2 124.5(11) 8_566 . . 9_656 ?
O2 S2 O2 O2 55.5(11) 3_675 . . 8_566 ?
O2 S2 O2 O2 180.000(1) 2_765 . . 8_566 ?
O2 S2 O2 O2 -55.5(11) 2_765 . . 9_656 ?
O2 S2 O2 O2 180.000(1) 3_675 . . 9_656 ?
O2 S2 C22 F2 -116.6(6) 3_675 . . 2_765 ?
O2 S2 C22 F2 -176.6(6) 7_776 . . . ?
O2 S2 C22 F2 -116.6(6) 2_765 . . . ?
O2 S2 C22 F2 123.4(5) . . . 2_765 ?
O2 S2 C22 F2 3.4(5) 2_765 . . 2_765 ?
O2 S2 C22 F2 63.4(6) 8_566 . . . ?
O2 S2 C22 F2 123.4(6) 3_675 . . . ?
O2 S2 C22 F2 -176.6(5) 8_566 . . 2_765 ?
O2 S2 C22 F2 -56.6(6) 8_566 . . 3_675 ?
O2 S2 C22 F2 123.4(6) 2_765 . . 3_675 ?
O2 S2 C22 F2 63.4(6) 7_776 . . 3_675 ?
O2 S2 C22 F2 -56.6(5) 7_776 . . 2_765 ?
O2 S2 C22 F2 3.4(6) 3_675 . . 3_675 ?
O2 S2 C22 F2 3.4(6) . . . . ?
O2 S2 C22 F2 -56.6(6) 9_656 . . . ?
O2 S2 C22 F2 63.4(6) 9_656 . . 2_765 ?
O2 S2 C22 F2 -176.6(6) 9_656 . . 3_675 ?
O2 S2 C22 F2 -116.6(6) . . . 3_675 ?
C22 S2 O2 O2 62.3(6) 7_776 . . 9_656 ?
C22 S2 O2 O2 -62.3(6) 7_776 . . 8_566 ?
C22 S2 O2 O2 -117.7(6) . . . 9_656 ?
C22 S2 O2 O2 117.7(6) . . . 8_566 ?
O6 S4 C24 F6 63.9(14) . . . . ?
O6 S4 C24 F6 -63.9(14) . . . 10_557 ?
O6 S4 C24 F7 180.0 . . . . ?
O7 S4 C24 F6 55.7(17) 10_557 . . 10_557 ?
O7 S4 C24 F6 176.6(15) . . . 10_557 ?
O7 S4 C24 F6 -176.6(15) 10_557 . . . ?
O7 S4 C24 F6 -55.7(17) . . . . ?
O7 S4 C24 F7 60.4(6) . . . . ?
O7 S4 C24 F7 -60.4(6) 10_557 . . . ?

loop_
_smtbx_masks_void_nr
_smtbx_masks_void_average_x
_smtbx_masks_void_average_y
_smtbx_masks_void_average_z
_smtbx_masks_void_volume
_smtbx_masks_void_count_electrons
_smtbx_masks_void_content
1 -0.652 -0.847 0.250 1528.7 225.1 ?
2 -0.292 -0.742 0.750 1528.7 222.5 ?
